data_7716141
loop_
_publ_author_name
'Kuppusamy, Senthil Kumar'
'Mizuno, Asato'
'K&#xe4;mmerer, Lea'
'Salamon, Soma'
'Heinrich, Beno&#xee;t'
'Bailly, Corinne'
'&#x160;alitro&#x161;, Ivan'
'Wende, Heiko'
'Ruben, Mario'

_publ_section_title
;
 Lattice solvent- and substituent-dependent spin-crossover in isomeric
 iron(II) complexes.
;
_journal_issue 26
_journal_name_full 'Dalton transactions (Cambridge, England : 2003)'
_journal_page_first 10851
_journal_page_last 10865
_journal_paper_doi 10.1039/d4dt00429a
_journal_volume 53
_journal_year 2024
_chemical_formula_moiety 'C14 H13 N5 O2'
_chemical_formula_sum 'C14 H13 N5 O2'
_chemical_formula_weight 283.29
_space_group_crystal_system monoclinic
_space_group_IT_number 14
_space_group_name_Hall '-P 2ybc'
_space_group_name_H-M_alt 'P 1 21/c 1'
_atom_sites_solution_hydrogens geom
_atom_sites_solution_primary direct
_atom_sites_solution_secondary difmap
_audit_creation_method SHELXL-2014/7
_audit_update_record
;
2020-03-05 deposited with the CCDC.	2024-05-15 downloaded from the CCDC.
;
_cell_angle_alpha 90
_cell_angle_beta 91.037(2)
_cell_angle_gamma 90
_cell_formula_units_Z 8
_cell_length_a 13.8023(6)
_cell_length_b 19.2239(8)
_cell_length_c 10.1384(4)
_cell_measurement_reflns_used 9870
_cell_measurement_temperature 120(2)
_cell_measurement_theta_max 29.15
_cell_measurement_theta_min 2.58
_cell_volume 2689.62(19)
_computing_cell_refinement 'Bruker SAINT'
_computing_data_collection 'Bruker APEX3'
_computing_data_reduction 'Bruker SAINT'
_computing_molecular_graphics 'Bruker SHELXTL'
_computing_publication_material 'Bruker SHELXTL'
_computing_structure_refinement 'SHELXL-2014/7 (Sheldrick, 2014)'
_computing_structure_solution 'SHELXT 2014/5 (Sheldrick, 2014)'
_diffrn_ambient_temperature 120(2)
_diffrn_measured_fraction_theta_full 0.999
_diffrn_measured_fraction_theta_max 0.999
_diffrn_measurement_device_type 'Bruker PHOTON-III CPAD'
_diffrn_measurement_method '\f and \w shuterless scans'
_diffrn_radiation_type MoK\a
_diffrn_radiation_wavelength 0.71073
_diffrn_reflns_av_R_equivalents 0.0332
_diffrn_reflns_av_unetI/netI 0.0143
_diffrn_reflns_Laue_measured_fraction_full 0.999
_diffrn_reflns_Laue_measured_fraction_max 0.999
_diffrn_reflns_limit_h_max 18
_diffrn_reflns_limit_h_min -18
_diffrn_reflns_limit_k_max 26
_diffrn_reflns_limit_k_min -26
_diffrn_reflns_limit_l_max 13
_diffrn_reflns_limit_l_min -13
_diffrn_reflns_number 88924
_diffrn_reflns_point_group_measured_fraction_full 0.999
_diffrn_reflns_point_group_measured_fraction_max 0.999
_diffrn_reflns_theta_full 25.242
_diffrn_reflns_theta_max 29.162
_diffrn_reflns_theta_min 2.271
_diffrn_source 'Mo-ImuS 3.0 microfocus tube'
_exptl_absorpt_coefficient_mu 0.099
_exptl_absorpt_correction_T_max 0.7458
_exptl_absorpt_correction_T_min 0.7195
_exptl_absorpt_correction_type multi-scan
_exptl_absorpt_process_details sadabs
_exptl_crystal_colour yellow
_exptl_crystal_density_diffrn 1.399
_exptl_crystal_description prism
_exptl_crystal_F_000 1184
_exptl_crystal_size_max 0.220
_exptl_crystal_size_mid 0.200
_exptl_crystal_size_min 0.180
_refine_diff_density_max 0.376
_refine_diff_density_min -0.231
_refine_diff_density_rms 0.043
_refine_ls_extinction_method none
_refine_ls_goodness_of_fit_ref 1.020
_refine_ls_hydrogen_treatment constr
_refine_ls_matrix_type full
_refine_ls_number_parameters 381
_refine_ls_number_reflns 7257
_refine_ls_number_restraints 0
_refine_ls_restrained_S_all 1.020
_refine_ls_R_factor_all 0.0432
_refine_ls_R_factor_gt 0.0370
_refine_ls_shift/su_max 0.001
_refine_ls_shift/su_mean 0.000
_refine_ls_structure_factor_coef Fsqd
_refine_ls_weighting_details 'w=1/[\s^2^(Fo^2^)+(0.0508P)^2^+1.0357P] where P=(Fo^2^+2Fc^2^)/3'
_refine_ls_weighting_scheme calc
_refine_ls_wR_factor_gt 0.0966
_refine_ls_wR_factor_ref 0.1028
_reflns_Friedel_coverage 0.000
_reflns_number_gt 6320
_reflns_number_total 7257
_reflns_threshold_expression 'I > 2\s(I)'
_cod_data_source_file d4dt00429a2.cif
_cod_data_source_block mrskk200302
_cod_depositor_comments 'Adding full bibliography for 7716135--7716142.cif.'
_cod_original_sg_symbol_H-M 'P 21/c'
_cod_database_code 7716141
_shelx_shelxl_version_number 2014/7
_shelx_space_group_comment
;
The symmetry employed for this shelxl refinement is uniquely defined
by the following loop, which should always be used as a source of
symmetry information in preference to the above space-group names.
They are only intended as comments.
;
_shelx_estimated_absorpt_t_min 0.979
_shelx_estimated_absorpt_t_max 0.982

loop_
_space_group_symop_operation_xyz
'x, y, z'
'-x, y+1/2, -z+1/2'
'-x, -y, -z'
'x, -y-1/2, z-1/2'

loop_
_atom_site_label
_atom_site_type_symbol
_atom_site_fract_x
_atom_site_fract_y
_atom_site_fract_z
_atom_site_U_iso_or_equiv
_atom_site_adp_type
_atom_site_occupancy
_atom_site_site_symmetry_order
_atom_site_calc_flag
_atom_site_refinement_flags_posn
_atom_site_refinement_flags_adp
_atom_site_refinement_flags_occupancy
_atom_site_disorder_assembly
_atom_site_disorder_group
C1 C 0.98109(7) 0.35498(6) 0.50884(10) 0.0218(2) Uani 1 1 d . . . . .
H1 H 1.0163 0.3953 0.5350 0.026 Uiso 1 1 calc R U . . .
C2 C 1.00668(8) 0.30780(6) 0.41427(10) 0.0239(2) Uani 1 1 d . . . . .
H2 H 1.0626 0.3085 0.3610 0.029 Uiso 1 1 calc R U . . .
C3 C 0.93172(8) 0.25798(6) 0.41354(11) 0.0250(2) Uani 1 1 d . . . . .
H3 H 0.9301 0.2184 0.3573 0.030 Uiso 1 1 calc R U . . .
C4 C 0.84172(7) 0.36284(5) 0.66087(9) 0.01657(18) Uani 1 1 d . . . . .
C5 C 0.75450(7) 0.33353(5) 0.69898(9) 0.01726(18) Uani 1 1 d . . . . .
H5 H 0.7271 0.2947 0.6539 0.021 Uiso 1 1 calc R U . . .
C6 C 0.70926(7) 0.36374(5) 0.80625(9) 0.01652(18) Uani 1 1 d . . . . .
C7 C 0.74977(7) 0.42175(5) 0.86842(9) 0.01744(18) Uani 1 1 d . . . . .
H7 H 0.7200 0.4430 0.9419 0.021 Uiso 1 1 calc R U . . .
C8 C 0.83606(7) 0.44707(5) 0.81779(9) 0.01659(18) Uani 1 1 d . . . . .
C9 C 0.90039(8) 0.59338(6) 0.99816(11) 0.0242(2) Uani 1 1 d . . . . .
H9 H 0.8908 0.6274 1.0647 0.029 Uiso 1 1 calc R U . . .
C10 C 0.98074(8) 0.59245(6) 0.91463(11) 0.0244(2) Uani 1 1 d . . . . .
H10 H 1.0334 0.6243 0.9138 0.029 Uiso 1 1 calc R U . . .
C11 C 0.96660(7) 0.53582(6) 0.83486(10) 0.0219(2) Uani 1 1 d . . . . .
H11 H 1.0079 0.5202 0.7670 0.026 Uiso 1 1 calc R U . . .
C12 C 0.61697(7) 0.33399(5) 0.85883(9) 0.01702(18) Uani 1 1 d . . . . .
C13 C 0.50524(7) 0.24021(6) 0.83419(10) 0.0215(2) Uani 1 1 d . . . . .
H13A H 0.4786 0.2123 0.7599 0.026 Uiso 1 1 calc R U . . .
H13B H 0.4553 0.2744 0.8599 0.026 Uiso 1 1 calc R U . . .
C14 C 0.52791(9) 0.19318(6) 0.94892(12) 0.0298(2) Uani 1 1 d . . . . .
H14A H 0.5804 0.1614 0.9256 0.045 Uiso 1 1 calc R U . . .
H14B H 0.4701 0.1662 0.9707 0.045 Uiso 1 1 calc R U . . .
H14C H 0.5480 0.2212 1.0254 0.045 Uiso 1 1 calc R U . . .
C15 C 0.43995(7) 0.50045(5) 0.84341(10) 0.01972(19) Uani 1 1 d . . . . .
H15 H 0.4495 0.5389 0.9011 0.024 Uiso 1 1 calc R U . . .
C16 C 0.36699(7) 0.45251(5) 0.84790(10) 0.0219(2) Uani 1 1 d . . . . .
H16 H 0.3154 0.4506 0.9086 0.026 Uiso 1 1 calc R U . . .
C17 C 0.38500(8) 0.40652(5) 0.74260(10) 0.0219(2) Uani 1 1 d . . . . .
H17 H 0.3454 0.3675 0.7214 0.026 Uiso 1 1 calc R U . . .
C18 C 0.58096(7) 0.51551(5) 0.69636(9) 0.01628(18) Uani 1 1 d . . . . .
C19 C 0.63089(7) 0.48996(5) 0.58835(9) 0.01705(18) Uani 1 1 d . . . . .
H19 H 0.6086 0.4505 0.5402 0.020 Uiso 1 1 calc R U . . .
C20 C 0.71485(7) 0.52499(5) 0.55456(9) 0.01692(18) Uani 1 1 d . . . . .
C21 C 0.74549(7) 0.58298(5) 0.62620(9) 0.01775(18) Uani 1 1 d . . . . .
H21 H 0.8029 0.6074 0.6047 0.021 Uiso 1 1 calc R U . . .
C22 C 0.68816(7) 0.60344(5) 0.73073(9) 0.01660(18) Uani 1 1 d . . . . .
C23 C 0.79262(8) 0.75121(6) 0.86774(11) 0.0250(2) Uani 1 1 d . . . . .
H23 H 0.8388 0.7879 0.8709 0.030 Uiso 1 1 calc R U . . .
C24 C 0.72040(8) 0.74134(6) 0.96245(11) 0.0250(2) Uani 1 1 d . . . . .
H24 H 0.7091 0.7687 1.0386 0.030 Uiso 1 1 calc R U . . .
C25 C 0.67012(8) 0.68376(5) 0.92104(10) 0.0209(2) Uani 1 1 d . . . . .
H25 H 0.6163 0.6630 0.9628 0.025 Uiso 1 1 calc R U . . .
C26 C 0.77594(7) 0.50197(5) 0.44144(9) 0.01843(18) Uani 1 1 d . . . . .
C27 C 0.79612(7) 0.41904(5) 0.27212(9) 0.01885(19) Uani 1 1 d . . . . .
H27A H 0.8628 0.4062 0.3001 0.023 Uiso 1 1 calc R U . . .
H27B H 0.7998 0.4556 0.2037 0.023 Uiso 1 1 calc R U . . .
C28 C 0.74312(8) 0.35636(5) 0.21866(10) 0.0229(2) Uani 1 1 d . . . . .
H28A H 0.7377 0.3213 0.2884 0.034 Uiso 1 1 calc R U . . .
H28B H 0.7790 0.3368 0.1448 0.034 Uiso 1 1 calc R U . . .
H28C H 0.6782 0.3702 0.1880 0.034 Uiso 1 1 calc R U . . .
N1 N 0.89513(6) 0.33266(4) 0.55806(8) 0.01819(17) Uani 1 1 d . . . . .
N2 N 0.86358(7) 0.27251(5) 0.50024(9) 0.02381(19) Uani 1 1 d . . . . .
N3 N 0.88262(6) 0.41849(4) 0.71682(8) 0.01739(16) Uani 1 1 d . . . . .
N4 N 0.88134(6) 0.50626(4) 0.87207(8) 0.01746(16) Uani 1 1 d . . . . .
N5 N 0.83967(6) 0.54136(5) 0.97328(9) 0.02130(18) Uani 1 1 d . . . . .
N6 N 0.49650(6) 0.48222(4) 0.73968(8) 0.01725(16) Uani 1 1 d . . . . .
N7 N 0.46354(7) 0.42396(5) 0.67649(9) 0.02082(17) Uani 1 1 d . . . . .
N8 N 0.60743(6) 0.57103(4) 0.76682(8) 0.01707(16) Uani 1 1 d . . . . .
N9 N 0.71277(6) 0.66215(4) 0.80771(8) 0.01729(16) Uani 1 1 d . . . . .
N10 N 0.78861(6) 0.70330(5) 0.77360(9) 0.02176(18) Uani 1 1 d . . . . .
O1 O 0.57354(5) 0.35838(4) 0.95015(7) 0.02245(16) Uani 1 1 d . . . . .
O2 O 0.59133(5) 0.27697(4) 0.79166(7) 0.01911(15) Uani 1 1 d . . . . .
O3 O 0.84758(6) 0.53247(5) 0.40688(8) 0.02970(19) Uani 1 1 d . . . . .
O4 O 0.74172(5) 0.44422(4) 0.38487(7) 0.01892(15) Uani 1 1 d . . . . .

loop_
_atom_site_aniso_label
_atom_site_aniso_U_11
_atom_site_aniso_U_22
_atom_site_aniso_U_33
_atom_site_aniso_U_23
_atom_site_aniso_U_13
_atom_site_aniso_U_12
C1 0.0177(4) 0.0247(5) 0.0232(5) -0.0014(4) 0.0033(4) -0.0017(4)
C2 0.0194(5) 0.0299(5) 0.0223(5) -0.0034(4) 0.0034(4) 0.0011(4)
C3 0.0248(5) 0.0275(5) 0.0228(5) -0.0062(4) 0.0026(4) -0.0004(4)
C4 0.0172(4) 0.0171(4) 0.0155(4) 0.0019(3) 0.0007(3) 0.0019(3)
C5 0.0172(4) 0.0168(4) 0.0178(4) 0.0015(3) 0.0005(3) 0.0000(3)
C6 0.0157(4) 0.0166(4) 0.0172(4) 0.0030(3) 0.0002(3) 0.0004(3)
C7 0.0173(4) 0.0183(4) 0.0168(4) 0.0010(3) 0.0013(3) 0.0005(3)
C8 0.0170(4) 0.0160(4) 0.0167(4) 0.0016(3) -0.0013(3) 0.0002(3)
C9 0.0233(5) 0.0219(5) 0.0273(5) -0.0046(4) 0.0007(4) -0.0008(4)
C10 0.0231(5) 0.0223(5) 0.0280(5) -0.0018(4) 0.0019(4) -0.0053(4)
C11 0.0198(5) 0.0229(5) 0.0232(5) -0.0004(4) 0.0037(4) -0.0043(4)
C12 0.0161(4) 0.0177(4) 0.0172(4) 0.0019(3) -0.0004(3) 0.0001(3)
C13 0.0191(5) 0.0234(5) 0.0219(5) 0.0018(4) 0.0019(4) -0.0070(4)
C14 0.0314(6) 0.0277(6) 0.0305(6) 0.0101(4) 0.0073(5) 0.0003(4)
C15 0.0201(4) 0.0198(4) 0.0194(4) -0.0003(3) 0.0042(4) 0.0035(4)
C16 0.0198(5) 0.0214(5) 0.0248(5) 0.0029(4) 0.0040(4) 0.0025(4)
C17 0.0213(5) 0.0198(5) 0.0246(5) 0.0022(4) 0.0001(4) -0.0018(4)
C18 0.0172(4) 0.0159(4) 0.0157(4) 0.0019(3) 0.0005(3) 0.0017(3)
C19 0.0198(4) 0.0163(4) 0.0151(4) -0.0004(3) 0.0005(3) 0.0007(3)
C20 0.0188(4) 0.0177(4) 0.0143(4) 0.0005(3) 0.0004(3) 0.0020(3)
C21 0.0187(4) 0.0176(4) 0.0169(4) 0.0002(3) 0.0011(3) 0.0004(3)
C22 0.0192(4) 0.0153(4) 0.0152(4) -0.0003(3) -0.0014(3) 0.0017(3)
C23 0.0263(5) 0.0231(5) 0.0254(5) -0.0052(4) -0.0012(4) -0.0045(4)
C24 0.0293(5) 0.0243(5) 0.0213(5) -0.0066(4) 0.0004(4) -0.0006(4)
C25 0.0241(5) 0.0208(5) 0.0179(4) -0.0030(4) 0.0021(4) 0.0013(4)
C26 0.0198(4) 0.0194(4) 0.0161(4) -0.0019(3) 0.0013(3) -0.0002(3)
C27 0.0203(4) 0.0199(4) 0.0165(4) -0.0022(3) 0.0055(3) 0.0004(3)
C28 0.0266(5) 0.0212(5) 0.0211(5) -0.0043(4) 0.0039(4) -0.0008(4)
N1 0.0179(4) 0.0188(4) 0.0179(4) -0.0009(3) 0.0022(3) -0.0007(3)
N2 0.0252(4) 0.0232(4) 0.0231(4) -0.0058(3) 0.0035(3) -0.0044(3)
N3 0.0173(4) 0.0177(4) 0.0173(4) 0.0013(3) 0.0012(3) -0.0001(3)
N4 0.0165(4) 0.0179(4) 0.0181(4) -0.0009(3) 0.0018(3) -0.0006(3)
N5 0.0196(4) 0.0215(4) 0.0229(4) -0.0050(3) 0.0029(3) 0.0004(3)
N6 0.0186(4) 0.0162(4) 0.0170(4) -0.0013(3) 0.0020(3) 0.0000(3)
N7 0.0241(4) 0.0177(4) 0.0207(4) -0.0024(3) 0.0005(3) -0.0028(3)
N8 0.0188(4) 0.0163(4) 0.0162(4) -0.0001(3) 0.0002(3) 0.0019(3)
N9 0.0194(4) 0.0161(4) 0.0164(4) -0.0015(3) 0.0008(3) -0.0001(3)
N10 0.0215(4) 0.0213(4) 0.0224(4) -0.0024(3) 0.0009(3) -0.0043(3)
O1 0.0199(3) 0.0249(4) 0.0227(4) -0.0038(3) 0.0046(3) -0.0016(3)
O2 0.0191(3) 0.0186(3) 0.0197(3) -0.0006(3) 0.0031(3) -0.0042(3)
O3 0.0268(4) 0.0329(4) 0.0297(4) -0.0111(3) 0.0106(3) -0.0111(3)
O4 0.0217(3) 0.0184(3) 0.0169(3) -0.0032(3) 0.0054(3) -0.0017(3)

loop_
_atom_type_symbol
_atom_type_description
_atom_type_scat_dispersion_real
_atom_type_scat_dispersion_imag
_atom_type_scat_source
C C 0.0033 0.0016 'International Tables Vol C Tables 4.2.6.8 and 6.1.1.4'
H H 0.0000 0.0000 'International Tables Vol C Tables 4.2.6.8 and 6.1.1.4'
N N 0.0061 0.0033 'International Tables Vol C Tables 4.2.6.8 and 6.1.1.4'
O O 0.0106 0.0060 'International Tables Vol C Tables 4.2.6.8 and 6.1.1.4'

loop_
_geom_angle_atom_site_label_1
_geom_angle_atom_site_label_2
_geom_angle_atom_site_label_3
_geom_angle
_geom_angle_site_symmetry_1
_geom_angle_site_symmetry_3
_geom_angle_publ_flag
N1 C1 C2 106.52(9) . . ?
N1 C1 H1 126.7 . . ?
C2 C1 H1 126.7 . . ?
C1 C2 C3 104.76(9) . . ?
C1 C2 H2 127.6 . . ?
C3 C2 H2 127.6 . . ?
N2 C3 C2 112.46(10) . . ?
N2 C3 H3 123.8 . . ?
C2 C3 H3 123.8 . . ?
N3 C4 C5 124.74(9) . . ?
N3 C4 N1 114.93(8) . . ?
C5 C4 N1 120.31(9) . . ?
C4 C5 C6 116.82(9) . . ?
C4 C5 H5 121.6 . . ?
C6 C5 H5 121.6 . . ?
C5 C6 C7 120.39(9) . . ?
C5 C6 C12 120.92(9) . . ?
C7 C6 C12 118.68(8) . . ?
C6 C7 C8 116.85(9) . . ?
C6 C7 H7 121.6 . . ?
C8 C7 H7 121.6 . . ?
N3 C8 C7 124.38(9) . . ?
N3 C8 N4 114.59(8) . . ?
C7 C8 N4 121.04(9) . . ?
N5 C9 C10 112.21(9) . . ?
N5 C9 H9 123.9 . . ?
C10 C9 H9 123.9 . . ?
C11 C10 C9 105.09(9) . . ?
C11 C10 H10 127.5 . . ?
C9 C10 H10 127.5 . . ?
N4 C11 C10 106.39(9) . . ?
N4 C11 H11 126.8 . . ?
C10 C11 H11 126.8 . . ?
O1 C12 O2 125.43(9) . . ?
O1 C12 C6 124.07(9) . . ?
O2 C12 C6 110.50(8) . . ?
O2 C13 C14 111.24(9) . . ?
O2 C13 H13A 109.4 . . ?
C14 C13 H13A 109.4 . . ?
O2 C13 H13B 109.4 . . ?
C14 C13 H13B 109.4 . . ?
H13A C13 H13B 108.0 . . ?
C13 C14 H14A 109.5 . . ?
C13 C14 H14B 109.5 . . ?
H14A C14 H14B 109.5 . . ?
C13 C14 H14C 109.5 . . ?
H14A C14 H14C 109.5 . . ?
H14B C14 H14C 109.5 . . ?
C16 C15 N6 106.51(9) . . ?
C16 C15 H15 126.7 . . ?
N6 C15 H15 126.7 . . ?
C15 C16 C17 104.90(9) . . ?
C15 C16 H16 127.5 . . ?
C17 C16 H16 127.5 . . ?
N7 C17 C16 112.34(9) . . ?
N7 C17 H17 123.8 . . ?
C16 C17 H17 123.8 . . ?
N8 C18 C19 124.68(9) . . ?
N8 C18 N6 114.70(8) . . ?
C19 C18 N6 120.61(9) . . ?
C20 C19 C18 116.73(9) . . ?
C20 C19 H19 121.6 . . ?
C18 C19 H19 121.6 . . ?
C19 C20 C21 120.44(9) . . ?
C19 C20 C26 121.86(9) . . ?
C21 C20 C26 117.70(9) . . ?
C22 C21 C20 116.89(9) . . ?
C22 C21 H21 121.6 . . ?
C20 C21 H21 121.6 . . ?
N8 C22 C21 124.52(9) . . ?
N8 C22 N9 114.59(8) . . ?
C21 C22 N9 120.89(9) . . ?
N10 C23 C24 112.08(10) . . ?
N10 C23 H23 124.0 . . ?
C24 C23 H23 124.0 . . ?
C25 C24 C23 105.12(9) . . ?
C25 C24 H24 127.4 . . ?
C23 C24 H24 127.4 . . ?
N9 C25 C24 106.28(9) . . ?
N9 C25 H25 126.9 . . ?
C24 C25 H25 126.9 . . ?
O3 C26 O4 124.46(9) . . ?
O3 C26 C20 123.54(9) . . ?
O4 C26 C20 112.00(8) . . ?
O4 C27 C28 107.07(8) . . ?
O4 C27 H27A 110.3 . . ?
C28 C27 H27A 110.3 . . ?
O4 C27 H27B 110.3 . . ?
C28 C27 H27B 110.3 . . ?
H27A C27 H27B 108.6 . . ?
C27 C28 H28A 109.5 . . ?
C27 C28 H28B 109.5 . . ?
H28A C28 H28B 109.5 . . ?
C27 C28 H28C 109.5 . . ?
H28A C28 H28C 109.5 . . ?
H28B C28 H28C 109.5 . . ?
N2 N1 C1 112.48(8) . . ?
N2 N1 C4 119.91(8) . . ?
C1 N1 C4 127.56(9) . . ?
C3 N2 N1 103.78(9) . . ?
C4 N3 C8 116.77(8) . . ?
N5 N4 C11 112.27(8) . . ?
N5 N4 C8 120.30(8) . . ?
C11 N4 C8 127.43(8) . . ?
C9 N5 N4 104.04(8) . . ?
N7 N6 C15 112.44(8) . . ?
N7 N6 C18 119.86(8) . . ?
C15 N6 C18 127.70(9) . . ?
C17 N7 N6 103.80(8) . . ?
C18 N8 C22 116.73(8) . . ?
N10 N9 C25 112.46(8) . . ?
N10 N9 C22 120.20(8) . . ?
C25 N9 C22 127.31(9) . . ?
C23 N10 N9 104.05(8) . . ?
C12 O2 C13 117.27(8) . . ?
C26 O4 C27 115.44(7) . . ?

loop_
_geom_bond_atom_site_label_1
_geom_bond_atom_site_label_2
_geom_bond_distance
_geom_bond_site_symmetry_2
_geom_bond_publ_flag
C1 N1 1.3647(13) . ?
C1 C2 1.3708(15) . ?
C1 H1 0.9500 . ?
C2 C3 1.4098(15) . ?
C2 H2 0.9500 . ?
C3 N2 1.3285(14) . ?
C3 H3 0.9500 . ?
C4 N3 1.3316(13) . ?
C4 C5 1.3903(13) . ?
C4 N1 1.4123(12) . ?
C5 C6 1.3909(13) . ?
C5 H5 0.9500 . ?
C6 C7 1.3931(13) . ?
C6 C12 1.5029(13) . ?
C7 C8 1.3931(13) . ?
C7 H7 0.9500 . ?
C8 N3 1.3366(12) . ?
C8 N4 1.4056(12) . ?
C9 N5 1.3262(14) . ?
C9 C10 1.4076(15) . ?
C9 H9 0.9500 . ?
C10 C11 1.3680(15) . ?
C10 H10 0.9500 . ?
C11 N4 1.3662(13) . ?
C11 H11 0.9500 . ?
C12 O1 1.2069(12) . ?
C12 O2 1.3348(12) . ?
C13 O2 1.4547(11) . ?
C13 C14 1.5017(15) . ?
C13 H13A 0.9900 . ?
C13 H13B 0.9900 . ?
C14 H14A 0.9800 . ?
C14 H14B 0.9800 . ?
C14 H14C 0.9800 . ?
C15 C16 1.3663(14) . ?
C15 N6 1.3666(12) . ?
C15 H15 0.9500 . ?
C16 C17 1.4117(15) . ?
C16 H16 0.9500 . ?
C17 N7 1.3277(13) . ?
C17 H17 0.9500 . ?
C18 N8 1.3317(12) . ?
C18 C19 1.3938(13) . ?
C18 N6 1.4071(12) . ?
C19 C20 1.3885(13) . ?
C19 H19 0.9500 . ?
C20 C21 1.3922(13) . ?
C20 C26 1.5024(13) . ?
C21 C22 1.3908(13) . ?
C21 H21 0.9500 . ?
C22 N8 1.3336(13) . ?
C22 N9 1.4101(12) . ?
C23 N10 1.3268(13) . ?
C23 C24 1.4094(15) . ?
C23 H23 0.9500 . ?
C24 C25 1.3684(15) . ?
C24 H24 0.9500 . ?
C25 N9 1.3653(12) . ?
C25 H25 0.9500 . ?
C26 O3 1.2070(13) . ?
C26 O4 1.3321(12) . ?
C27 O4 1.4615(11) . ?
C27 C28 1.5054(14) . ?
C27 H27A 0.9900 . ?
C27 H27B 0.9900 . ?
C28 H28A 0.9800 . ?
C28 H28B 0.9800 . ?
C28 H28C 0.9800 . ?
N1 N2 1.3642(12) . ?
N4 N5 1.3639(11) . ?
N6 N7 1.3643(11) . ?
N9 N10 1.3618(12) . ?

loop_
_geom_torsion_atom_site_label_1
_geom_torsion_atom_site_label_2
_geom_torsion_atom_site_label_3
_geom_torsion_atom_site_label_4
_geom_torsion
_geom_torsion_site_symmetry_1
_geom_torsion_site_symmetry_2
_geom_torsion_site_symmetry_3
_geom_torsion_site_symmetry_4
_geom_torsion_publ_flag
N1 C1 C2 C3 -0.41(12) . . . . ?
C1 C2 C3 N2 0.32(13) . . . . ?
N3 C4 C5 C6 -2.24(14) . . . . ?
N1 C4 C5 C6 176.15(8) . . . . ?
C4 C5 C6 C7 1.67(14) . . . . ?
C4 C5 C6 C12 -177.30(8) . . . . ?
C5 C6 C7 C8 0.09(14) . . . . ?
C12 C6 C7 C8 179.09(8) . . . . ?
C6 C7 C8 N3 -1.62(14) . . . . ?
C6 C7 C8 N4 178.62(8) . . . . ?
N5 C9 C10 C11 -0.09(13) . . . . ?
C9 C10 C11 N4 0.18(12) . . . . ?
C5 C6 C12 O1 -178.84(9) . . . . ?
C7 C6 C12 O1 2.17(14) . . . . ?
C5 C6 C12 O2 1.97(12) . . . . ?
C7 C6 C12 O2 -177.02(8) . . . . ?
N6 C15 C16 C17 0.12(11) . . . . ?
C15 C16 C17 N7 0.08(12) . . . . ?
N8 C18 C19 C20 1.01(14) . . . . ?
N6 C18 C19 C20 -178.39(8) . . . . ?
C18 C19 C20 C21 -0.50(14) . . . . ?
C18 C19 C20 C26 179.07(9) . . . . ?
C19 C20 C21 C22 -0.28(14) . . . . ?
C26 C20 C21 C22 -179.86(8) . . . . ?
C20 C21 C22 N8 0.69(14) . . . . ?
C20 C21 C22 N9 -179.13(8) . . . . ?
N10 C23 C24 C25 -0.22(13) . . . . ?
C23 C24 C25 N9 0.17(12) . . . . ?
C19 C20 C26 O3 177.59(10) . . . . ?
C21 C20 C26 O3 -2.83(15) . . . . ?
C19 C20 C26 O4 -2.58(13) . . . . ?
C21 C20 C26 O4 177.00(8) . . . . ?
C2 C1 N1 N2 0.39(12) . . . . ?
C2 C1 N1 C4 177.58(9) . . . . ?
N3 C4 N1 N2 175.24(8) . . . . ?
C5 C4 N1 N2 -3.29(14) . . . . ?
N3 C4 N1 C1 -1.76(14) . . . . ?
C5 C4 N1 C1 179.70(9) . . . . ?
C2 C3 N2 N1 -0.08(13) . . . . ?
C1 N1 N2 C3 -0.19(12) . . . . ?
C4 N1 N2 C3 -177.62(9) . . . . ?
C5 C4 N3 C8 0.85(14) . . . . ?
N1 C4 N3 C8 -177.62(8) . . . . ?
C7 C8 N3 C4 1.18(14) . . . . ?
N4 C8 N3 C4 -179.05(8) . . . . ?
C10 C11 N4 N5 -0.21(12) . . . . ?
C10 C11 N4 C8 179.40(9) . . . . ?
N3 C8 N4 N5 178.19(8) . . . . ?
C7 C8 N4 N5 -2.03(14) . . . . ?
N3 C8 N4 C11 -1.40(14) . . . . ?
C7 C8 N4 C11 178.38(10) . . . . ?
C10 C9 N5 N4 -0.03(12) . . . . ?
C11 N4 N5 C9 0.15(12) . . . . ?
C8 N4 N5 C9 -179.49(9) . . . . ?
C16 C15 N6 N7 -0.28(11) . . . . ?
C16 C15 N6 C18 -179.36(9) . . . . ?
N8 C18 N6 N7 -178.76(8) . . . . ?
C19 C18 N6 N7 0.70(14) . . . . ?
N8 C18 N6 C15 0.25(14) . . . . ?
C19 C18 N6 C15 179.71(9) . . . . ?
C16 C17 N7 N6 -0.24(11) . . . . ?
C15 N6 N7 C17 0.32(11) . . . . ?
C18 N6 N7 C17 179.48(9) . . . . ?
C19 C18 N8 C22 -0.65(14) . . . . ?
N6 C18 N8 C22 178.78(8) . . . . ?
C21 C22 N8 C18 -0.24(14) . . . . ?
N9 C22 N8 C18 179.59(8) . . . . ?
C24 C25 N9 N10 -0.07(12) . . . . ?
C24 C25 N9 C22 177.93(9) . . . . ?
N8 C22 N9 N10 -174.11(8) . . . . ?
C21 C22 N9 N10 5.73(14) . . . . ?
N8 C22 N9 C25 8.02(14) . . . . ?
C21 C22 N9 C25 -172.14(9) . . . . ?
C24 C23 N10 N9 0.17(12) . . . . ?
C25 N9 N10 C23 -0.06(11) . . . . ?
C22 N9 N10 C23 -178.23(9) . . . . ?
O1 C12 O2 C13 -1.64(14) . . . . ?
C6 C12 O2 C13 177.54(8) . . . . ?
C14 C13 O2 C12 -81.92(11) . . . . ?
O3 C26 O4 C27 -1.28(15) . . . . ?
C20 C26 O4 C27 178.89(8) . . . . ?
C28 C27 O4 C26 -177.02(8) . . . . ?
